data_7112401
loop_
_publ_author_name
'Lusi, Matteo'
'Bernstein, Joel'

_publ_section_title
;
 On the propulsion mechanism of &quot;jumping&quot; crystals.
;
_journal_issue 81
_journal_name_full 'Chemical communications (Cambridge, England)'
_journal_page_first 9293
_journal_page_last 9295
_journal_paper_doi 10.1039/c3cc45646c
_journal_volume 49
_journal_year 2013
_chemical_formula_sum 'C10 H8 Br2 N2 Zn'
_chemical_formula_weight 381.37
_chemical_name_common 1_233
_chemical_name_systematic
;
 ?
;
_space_group_IT_number 15
_symmetry_cell_setting monoclinic
_symmetry_space_group_name_Hall '-C 2yc'
_symmetry_space_group_name_H-M 'C 1 2/c 1'
_atom_sites_solution_hydrogens geom
_atom_sites_solution_primary direct
_atom_sites_solution_secondary difmap
_audit_creation_method SHELXL-97
_cell_angle_alpha 90.00
_cell_angle_beta 98.299(2)
_cell_angle_gamma 90.00
_cell_formula_units_Z 4
_cell_length_a 10.7106(3)
_cell_length_b 14.8067(5)
_cell_length_c 7.7624(3)
_cell_measurement_temperature 232(2)
_cell_volume 1218.14(7)
_computing_cell_refinement 'APEX (Bruker)'
_computing_data_collection 'APEX (Bruker)'
_computing_data_reduction SAINT
_computing_molecular_graphics 'X-Seed (Barbour,2001;Atwood&Barbour,2003)'
_computing_publication_material 'X-Seed (Barbour,2001;Atwood&Barbour,2003)'
_computing_structure_refinement 'SHELXL-97 (Sheldrick, 1997)'
_computing_structure_solution 'SHELXS-97 (Sheldrick, 1990)'
_diffrn_ambient_temperature 232(2)
_diffrn_measured_fraction_theta_full 0.998
_diffrn_measured_fraction_theta_max 0.962
_diffrn_radiation_monochromator graphite
_diffrn_radiation_source 'fine-focus sealed tube'
_diffrn_radiation_type MoK\a
_diffrn_radiation_wavelength 0.71073
_diffrn_reflns_av_R_equivalents 0.0362
_diffrn_reflns_av_sigmaI/netI 0.0489
_diffrn_reflns_limit_h_max 18
_diffrn_reflns_limit_h_min -17
_diffrn_reflns_limit_k_max 25
_diffrn_reflns_limit_k_min -25
_diffrn_reflns_limit_l_max 13
_diffrn_reflns_limit_l_min -13
_diffrn_reflns_number 8472
_diffrn_reflns_theta_full 26.00
_diffrn_reflns_theta_max 37.91
_diffrn_reflns_theta_min 2.36
_exptl_absorpt_coefficient_mu 8.544
_exptl_absorpt_correction_T_max 0.2798
_exptl_absorpt_correction_T_min 0.2798
_exptl_absorpt_correction_type multi-scan
_exptl_absorpt_process_details sadabs
_exptl_crystal_colour colourless
_exptl_crystal_density_diffrn 2.080
_exptl_crystal_density_method 'not measured'
_exptl_crystal_description prism
_exptl_crystal_F_000 728
_exptl_crystal_size_max 0.20
_exptl_crystal_size_mid 0.20
_exptl_crystal_size_min 0.20
_refine_diff_density_max 1.105
_refine_diff_density_min -1.033
_refine_diff_density_rms 0.110
_refine_ls_extinction_method none
_refine_ls_goodness_of_fit_ref 1.014
_refine_ls_hydrogen_treatment mixed
_refine_ls_matrix_type full
_refine_ls_number_parameters 69
_refine_ls_number_reflns 3184
_refine_ls_number_restraints 0
_refine_ls_restrained_S_all 1.014
_refine_ls_R_factor_all 0.0855
_refine_ls_R_factor_gt 0.0374
_refine_ls_shift/su_max 0.000
_refine_ls_shift/su_mean 0.000
_refine_ls_structure_factor_coef Fsqd
_refine_ls_weighting_details 'calc w=1/[\s^2^(Fo^2^)+(0.0424P)^2^+0.0000P] where P=(Fo^2^+2Fc^2^)/3'
_refine_ls_weighting_scheme calc
_refine_ls_wR_factor_gt 0.0828
_refine_ls_wR_factor_ref 0.0955
_reflns_number_gt 1866
_reflns_number_total 3184
_reflns_threshold_expression >2sigma(I)
_cod_data_source_file c3cc45646c.txt
_cod_data_source_block C:\1_233.CIF
_cod_original_sg_symbol_H-M C2/c
_cod_database_code 7112401

loop_
_symmetry_equiv_pos_as_xyz
'x, y, z'
'-x, y, -z+1/2'
'x+1/2, y+1/2, z'
'-x+1/2, y+1/2, -z+1/2'
'-x, -y, -z'
'x, -y, z-1/2'
'-x+1/2, -y+1/2, -z'
'x+1/2, -y+1/2, z-1/2'

loop_
_atom_site_label
_atom_site_type_symbol
_atom_site_fract_x
_atom_site_fract_y
_atom_site_fract_z
_atom_site_U_iso_or_equiv
_atom_site_adp_type
_atom_site_occupancy
_atom_site_symmetry_multiplicity
_atom_site_calc_flag
_atom_site_refinement_flags
Zn1 Zn 0.5000 0.29980(2) 0.2500 0.03113(10) Uani 1 2 d S
Br1 Br 0.48588(3) 0.214853(17) -0.00619(3) 0.04611(10) Uani 1 1 d .
N2 N 0.62003(17) 0.40561(12) 0.2238(2) 0.0308(4) Uani 1 1 d .
C1 C 0.5664(2) 0.48760(14) 0.2338(3) 0.0316(4) Uani 1 1 d .
C6 C 0.6344(3) 0.56568(18) 0.2130(3) 0.0479(6) Uani 1 1 d .
H6 H 0.5976 0.6228 0.2224 0.057 Uiso 1 1 calc R
C3 C 0.7379(2) 0.39968(19) 0.1893(3) 0.0429(5) Uani 1 1 d .
H3 H 0.7739 0.3422 0.1810 0.052 Uiso 1 1 calc R
C5 C 0.7558(3) 0.5584(2) 0.1787(4) 0.0609(8) Uani 1 1 d .
H5 H 0.8027 0.6108 0.1643 0.073 Uiso 1 1 calc R
C4 C 0.8093(3) 0.4753(2) 0.1651(4) 0.0542(7) Uani 1 1 d .
H4 H 0.8923 0.4697 0.1401 0.065 Uiso 1 1 calc R

loop_
_atom_site_aniso_label
_atom_site_aniso_U_11
_atom_site_aniso_U_22
_atom_site_aniso_U_33
_atom_site_aniso_U_23
_atom_site_aniso_U_13
_atom_site_aniso_U_12
Zn1 0.0411(2) 0.02421(16) 0.02971(18) 0.000 0.01086(14) 0.000
Br1 0.0690(2) 0.03930(15) 0.03253(14) -0.00839(9) 0.01580(11) -0.00676(10)
N2 0.0317(9) 0.0323(9) 0.0285(8) 0.0004(7) 0.0049(6) -0.0013(7)
C1 0.0415(12) 0.0285(10) 0.0232(9) 0.0015(7) -0.0008(8) -0.0035(8)
C6 0.0596(17) 0.0353(12) 0.0467(14) 0.0067(10) 0.0009(11) -0.0129(11)
C3 0.0353(13) 0.0548(15) 0.0399(12) 0.0019(10) 0.0094(10) 0.0018(10)
C5 0.064(2) 0.065(2) 0.0522(16) 0.0089(14) 0.0045(13) -0.0340(15)
C4 0.0408(15) 0.075(2) 0.0471(15) 0.0035(14) 0.0081(12) -0.0175(14)

loop_
_atom_type_symbol
_atom_type_description
_atom_type_scat_dispersion_real
_atom_type_scat_dispersion_imag
_atom_type_scat_source
C C 0.0033 0.0016 'International Tables Vol C Tables 4.2.6.8 and 6.1.1.4'
H H 0.0000 0.0000 'International Tables Vol C Tables 4.2.6.8 and 6.1.1.4'
N N 0.0061 0.0033 'International Tables Vol C Tables 4.2.6.8 and 6.1.1.4'
Zn Zn 0.2839 1.4301 'International Tables Vol C Tables 4.2.6.8 and 6.1.1.4'
Br Br -0.2901 2.4595 'International Tables Vol C Tables 4.2.6.8 and 6.1.1.4'

loop_
_geom_angle_atom_site_label_1
_geom_angle_atom_site_label_2
_geom_angle_atom_site_label_3
_geom_angle
_geom_angle_site_symmetry_1
_geom_angle_site_symmetry_3
N2 Zn1 N2 80.66(10) . 2_655
N2 Zn1 Br1 106.89(5) . .
N2 Zn1 Br1 121.95(5) 2_655 .
N2 Zn1 Br1 121.95(5) . 2_655
N2 Zn1 Br1 106.89(5) 2_655 2_655
Br1 Zn1 Br1 114.954(19) . 2_655
C3 N2 C1 119.7(2) . .
C3 N2 Zn1 126.49(16) . .
C1 N2 Zn1 113.73(15) . .
N2 C1 C6 120.5(2) . .
N2 C1 C1 115.92(12) . 2_655
C6 C1 C1 123.59(16) . 2_655
C5 C6 C1 119.1(3) . .
N2 C3 C4 122.2(3) . .
C4 C5 C6 120.4(3) . .
C5 C4 C3 118.1(3) . .

loop_
_geom_bond_atom_site_label_1
_geom_bond_atom_site_label_2
_geom_bond_distance
_geom_bond_site_symmetry_2
Zn1 N2 2.0552(18) .
Zn1 N2 2.0552(18) 2_655
Zn1 Br1 2.3393(3) .
Zn1 Br1 2.3393(3) 2_655
N2 C3 1.331(3) .
N2 C1 1.350(3) .
C1 C6 1.388(3) .
C1 C1 1.480(5) 2_655
C6 C5 1.369(4) .
C3 C4 1.384(4) .
C5 C4 1.368(5) .
